data_7025673
loop_
_publ_author_name
'Mueller, Thomas J.'
'Ziller, Joseph W.'
'Evans, William J.'

_publ_section_title
;
 Sigma bond metathesis with pentamethylcyclopentadienyl ligands in
 sterically crowded (C5Me5)3M complexes.
;
_journal_issue 29
_journal_name_full 'Dalton transactions (Cambridge, England : 2003)'
_journal_page_first 6767
_journal_page_last 6773
_journal_paper_doi 10.1039/c002654a
_journal_volume 39
_journal_year 2010
_chemical_absolute_configuration ad
_chemical_formula_sum 'C52 H70 Pr2 S2'
_chemical_formula_weight 1041.02
_chemical_name_systematic
;
?
;
_space_group_IT_number 34
_symmetry_cell_setting orthorhombic
_symmetry_space_group_name_Hall 'P 2 -2n'
_symmetry_space_group_name_H-M 'P n n 2'
_atom_sites_solution_hydrogens geom
_atom_sites_solution_primary direct
_atom_sites_solution_secondary difmap
_audit_creation_method SHELXTL
_cell_angle_alpha 90.00
_cell_angle_beta 90.00
_cell_angle_gamma 90.00
_cell_formula_units_Z 2
_cell_length_a 10.3504(6)
_cell_length_b 11.7647(7)
_cell_length_c 19.4542(12)
_cell_measurement_reflns_used 9960
_cell_measurement_temperature 148(2)
_cell_measurement_theta_max 28.27
_cell_measurement_theta_min 2.23
_cell_volume 2368.9(2)
_computing_cell_refinement 'Bruker SAINT'
_computing_data_collection 'Bruker APEX2 Version 2.2-0'
_computing_data_reduction 'Bruker SAINT Version 7.46a'
_computing_molecular_graphics 'Bruker SHELXTL'
_computing_publication_material 'Bruker SHELXTL'
_computing_structure_refinement 'SHELXL-97 (Sheldrick, 2008)'
_computing_structure_solution 'SHELXS-97 (Sheldrick, 2008)'
_diffrn_ambient_temperature 148(2)
_diffrn_measured_fraction_theta_full 0.998
_diffrn_measured_fraction_theta_max 0.998
_diffrn_measurement_device_type 'Bruker APEX-II CCD'
_diffrn_measurement_method '\f and \w scans'
_diffrn_radiation_monochromator graphite
_diffrn_radiation_source 'fine-focus sealed tube'
_diffrn_radiation_type MoK\a
_diffrn_radiation_wavelength 0.71073
_diffrn_reflns_av_R_equivalents 0.0477
_diffrn_reflns_av_sigmaI/netI 0.0407
_diffrn_reflns_limit_h_max 13
_diffrn_reflns_limit_h_min -13
_diffrn_reflns_limit_k_max 15
_diffrn_reflns_limit_k_min -15
_diffrn_reflns_limit_l_max 25
_diffrn_reflns_limit_l_min -25
_diffrn_reflns_number 25686
_diffrn_reflns_theta_full 27.48
_diffrn_reflns_theta_max 27.48
_diffrn_reflns_theta_min 2.02
_exptl_absorpt_coefficient_mu 2.153
_exptl_absorpt_correction_T_max 0.7671
_exptl_absorpt_correction_T_min 0.6979
_exptl_absorpt_correction_type multi-scan
_exptl_absorpt_process_details 'Bruker SADABS'
_exptl_crystal_colour yellow
_exptl_crystal_density_diffrn 1.459
_exptl_crystal_density_meas ?
_exptl_crystal_density_method 'not measured'
_exptl_crystal_description irregular
_exptl_crystal_F_000 1064
_exptl_crystal_size_max 0.18
_exptl_crystal_size_mid 0.15
_exptl_crystal_size_min 0.13
_refine_diff_density_max 2.663
_refine_diff_density_min -0.492
_refine_diff_density_rms 0.128
_refine_ls_abs_structure_details 'Flack H D (1983), Acta Cryst. A39, 876-881'
_refine_ls_abs_structure_Flack -0.01(3)
_refine_ls_extinction_method none
_refine_ls_goodness_of_fit_ref 1.028
_refine_ls_hydrogen_treatment constr
_refine_ls_matrix_type full
_refine_ls_number_parameters 264
_refine_ls_number_reflns 5403
_refine_ls_number_restraints 1
_refine_ls_restrained_S_all 1.027
_refine_ls_R_factor_all 0.0434
_refine_ls_R_factor_gt 0.0334
_refine_ls_shift/su_max 0.003
_refine_ls_shift/su_mean 0.000
_refine_ls_structure_factor_coef Fsqd
_refine_ls_weighting_details 'calc w=1/[\s^2^(Fo^2^)+(0.0538P)^2^+0.6425P] where P=(Fo^2^+2Fc^2^)/3'
_refine_ls_weighting_scheme calc
_refine_ls_wR_factor_gt 0.0859
_refine_ls_wR_factor_ref 0.0930
_reflns_number_gt 4399
_reflns_number_total 5403
_reflns_threshold_expression >2sigma(I)
_cod_data_source_file c002654a.txt
_cod_data_source_block tjm35
_cod_depositor_comments
;
The following automatic conversions were performed:

'_symmetry_cell_setting' value 'Orthorhombic' changed to
'orthorhombic' according to
/home/saulius/struct/CIF-dictionaries/cif_core.dic dictionary named
'cif_core.dic' version 2.4.2 from 2011-04-26.

Automatic conversion script
Id: cif_fix_values 1891 2012-01-12 08:04:46Z andrius 

The following automatic conversions were performed:

'_exptl_crystal_density_meas' value 'none' was changed to '?' - the
value is perceived as not measured.

Automatic conversion script
Id: cif_fix_values 3008 2015-01-20 13:52:24Z robertas 
;
_cod_original_sg_symbol_H-M Pnn2
_cod_database_code 7025673

loop_
_symmetry_equiv_pos_as_xyz
'x, y, z'
'-x, -y, z'
'x+1/2, -y+1/2, z+1/2'
'-x+1/2, y+1/2, z+1/2'

loop_
_atom_site_label
_atom_site_type_symbol
_atom_site_fract_x
_atom_site_fract_y
_atom_site_fract_z
_atom_site_U_iso_or_equiv
_atom_site_adp_type
_atom_site_occupancy
_atom_site_symmetry_multiplicity
_atom_site_calc_flag
_atom_site_refinement_flags
Pr1 Pr 0.5000 0.5000 0.508226(12) 0.01697(12) Uani 1 2 d S
Pr2 Pr 0.5000 0.5000 0.247474(12) 0.01714(12) Uani 1 2 d S
S1 S 0.39132(9) 0.40818(7) 0.37740(10) 0.02366(19) Uani 1 1 d .
C1 C 0.2510(5) 0.5029(3) 0.5589(3) 0.0234(10) Uani 1 1 d .
C2 C 0.2504(4) 0.5904(4) 0.5089(2) 0.0213(9) Uani 1 1 d .
C3 C 0.3304(4) 0.6791(4) 0.5339(2) 0.0214(9) Uani 1 1 d .
C4 C 0.3792(4) 0.6457(4) 0.6001(2) 0.0248(10) Uani 1 1 d .
C5 C 0.3263(5) 0.5392(4) 0.6157(2) 0.0257(10) Uani 1 1 d .
C6 C 0.1728(5) 0.3949(4) 0.5550(3) 0.0353(11) Uani 1 1 d .
H6A H 0.2188 0.3338 0.5790 0.053 Uiso 1 1 calc R
H6B H 0.1605 0.3736 0.5067 0.053 Uiso 1 1 calc R
H6C H 0.0885 0.4070 0.5767 0.053 Uiso 1 1 calc R
C7 C 0.1668(4) 0.5971(4) 0.4465(2) 0.0278(10) Uani 1 1 d .
H7A H 0.0916 0.6452 0.4563 0.042 Uiso 1 1 calc R
H7B H 0.1376 0.5206 0.4340 0.042 Uiso 1 1 calc R
H7C H 0.2162 0.6299 0.4084 0.042 Uiso 1 1 calc R
C8 C 0.3466(5) 0.7936(4) 0.5005(2) 0.0283(10) Uani 1 1 d .
H8A H 0.3655 0.7835 0.4515 0.042 Uiso 1 1 calc R
H8B H 0.4180 0.8343 0.5225 0.042 Uiso 1 1 calc R
H8C H 0.2667 0.8375 0.5057 0.042 Uiso 1 1 calc R
C9 C 0.4514(5) 0.7246(4) 0.6470(3) 0.0330(11) Uani 1 1 d .
H9A H 0.4727 0.6848 0.6898 0.049 Uiso 1 1 calc R
H9B H 0.3975 0.7909 0.6574 0.049 Uiso 1 1 calc R
H9C H 0.5312 0.7496 0.6245 0.049 Uiso 1 1 calc R
C10 C 0.3230(6) 0.4818(4) 0.6850(3) 0.0354(12) Uani 1 1 d .
H10A H 0.4069 0.4909 0.7076 0.053 Uiso 1 1 calc R
H10B H 0.3045 0.4007 0.6789 0.053 Uiso 1 1 calc R
H10C H 0.2554 0.5164 0.7133 0.053 Uiso 1 1 calc R
C11 C 0.3187(4) 0.5901(4) 0.1569(2) 0.0239(9) Uani 1 1 d .
C12 C 0.2784(4) 0.6273(4) 0.2231(2) 0.0212(9) Uani 1 1 d .
C13 C 0.3696(4) 0.7074(4) 0.2468(2) 0.0220(9) Uani 1 1 d .
C14 C 0.4673(4) 0.7176(4) 0.1971(2) 0.0223(9) Uani 1 1 d .
C15 C 0.4358(4) 0.6487(4) 0.1406(2) 0.0219(9) Uani 1 1 d .
C16 C 0.2378(6) 0.5185(4) 0.1093(3) 0.0340(12) Uani 1 1 d .
H16A H 0.2716 0.5246 0.0624 0.051 Uiso 1 1 calc R
H16B H 0.1482 0.5454 0.1103 0.051 Uiso 1 1 calc R
H16C H 0.2409 0.4390 0.1242 0.051 Uiso 1 1 calc R
C17 C 0.1524(4) 0.5951(4) 0.2567(3) 0.0329(11) Uani 1 1 d .
H17A H 0.1673 0.5337 0.2898 0.049 Uiso 1 1 calc R
H17B H 0.0913 0.5695 0.2215 0.049 Uiso 1 1 calc R
H17C H 0.1167 0.6613 0.2807 0.049 Uiso 1 1 calc R
C18 C 0.3562(5) 0.7792(4) 0.3102(2) 0.0318(10) Uani 1 1 d .
H18A H 0.2734 0.8195 0.3090 0.048 Uiso 1 1 calc R
H18B H 0.4270 0.8345 0.3120 0.048 Uiso 1 1 calc R
H18C H 0.3596 0.7305 0.3510 0.048 Uiso 1 1 calc R
C19 C 0.5792(4) 0.8004(4) 0.2002(3) 0.0309(10) Uani 1 1 d .
H19A H 0.6496 0.7728 0.1709 0.046 Uiso 1 1 calc R
H19B H 0.6098 0.8067 0.2477 0.046 Uiso 1 1 calc R
H19C H 0.5506 0.8751 0.1840 0.046 Uiso 1 1 calc R
C20 C 0.4988(4) 0.6517(5) 0.0711(3) 0.0332(12) Uani 1 1 d .
H20A H 0.5613 0.7142 0.0695 0.050 Uiso 1 1 calc R
H20B H 0.4328 0.6633 0.0356 0.050 Uiso 1 1 calc R
H20C H 0.5435 0.5796 0.0627 0.050 Uiso 1 1 calc R
C21 C 0.2981(3) 0.2811(3) 0.3784(3) 0.0205(7) Uani 1 1 d .
C22 C 0.3458(5) 0.1826(4) 0.4091(3) 0.0356(11) Uani 1 1 d .
H22A H 0.4277 0.1840 0.4312 0.043 Uiso 1 1 calc R
C23 C 0.2755(5) 0.0836(4) 0.4078(3) 0.0410(12) Uani 1 1 d .
H23A H 0.3104 0.0167 0.4279 0.049 Uiso 1 1 calc R
C24 C 0.1554(4) 0.0798(4) 0.3775(4) 0.0417(11) Uani 1 1 d .
H24A H 0.1075 0.0109 0.3764 0.050 Uiso 1 1 calc R
C25 C 0.1066(5) 0.1761(5) 0.3495(3) 0.0468(14) Uani 1 1 d .
H25A H 0.0230 0.1745 0.3294 0.056 Uiso 1 1 calc R
C26 C 0.1764(4) 0.2775(4) 0.3495(3) 0.0336(11) Uani 1 1 d .
H26A H 0.1403 0.3441 0.3297 0.040 Uiso 1 1 calc R

loop_
_atom_site_aniso_label
_atom_site_aniso_U_11
_atom_site_aniso_U_22
_atom_site_aniso_U_33
_atom_site_aniso_U_23
_atom_site_aniso_U_13
_atom_site_aniso_U_12
Pr1 0.0169(2) 0.0154(2) 0.0185(3) 0.000 0.000 0.00132(12)
Pr2 0.0184(2) 0.0149(2) 0.0181(3) 0.000 0.000 0.00030(12)
S1 0.0252(4) 0.0235(4) 0.0223(4) -0.0035(7) 0.0033(6) -0.0085(4)
C1 0.023(2) 0.021(2) 0.026(2) 0.0007(16) 0.0060(19) -0.0008(16)
C2 0.021(2) 0.019(2) 0.024(2) -0.0005(18) 0.0034(17) 0.0016(18)
C3 0.023(2) 0.017(2) 0.024(2) -0.0022(18) 0.0044(18) 0.0031(18)
C4 0.025(2) 0.027(2) 0.022(2) -0.0066(18) 0.0059(19) 0.008(2)
C5 0.029(2) 0.025(2) 0.023(2) -0.0012(19) 0.008(2) 0.011(2)
C6 0.035(3) 0.027(3) 0.043(3) -0.001(2) 0.008(2) -0.006(2)
C7 0.022(2) 0.033(3) 0.028(2) -0.0016(19) -0.0019(18) 0.0038(19)
C8 0.032(2) 0.024(2) 0.029(2) -0.0020(18) 0.0109(19) -0.0017(19)
C9 0.033(3) 0.035(3) 0.031(3) -0.005(2) 0.001(2) 0.006(2)
C10 0.042(3) 0.037(3) 0.027(3) 0.005(2) 0.012(2) 0.015(2)
C11 0.024(2) 0.021(2) 0.026(2) 0.0021(19) -0.0012(18) 0.0050(19)
C12 0.018(2) 0.019(2) 0.026(2) 0.0044(18) -0.0040(18) -0.0009(17)
C13 0.025(2) 0.020(2) 0.022(2) -0.0012(17) -0.0020(16) 0.0042(17)
C14 0.025(2) 0.016(2) 0.026(2) 0.0036(17) 0.0011(18) 0.0009(17)
C15 0.023(2) 0.017(2) 0.026(2) 0.0044(17) -0.0028(19) 0.0034(18)
C16 0.034(3) 0.031(3) 0.037(3) -0.003(2) -0.012(2) -0.002(2)
C17 0.019(2) 0.046(3) 0.033(3) 0.008(2) 0.0017(19) -0.001(2)
C18 0.035(3) 0.036(3) 0.024(2) -0.002(2) -0.0019(19) 0.005(2)
C19 0.030(2) 0.028(2) 0.035(3) 0.007(2) -0.002(2) -0.008(2)
C20 0.044(3) 0.028(3) 0.027(3) 0.008(2) 0.010(2) 0.0078(19)
C21 0.0235(17) 0.0197(16) 0.0184(16) 0.000(3) 0.006(2) -0.0063(13)
C22 0.030(2) 0.037(3) 0.040(3) 0.007(2) -0.009(2) -0.005(2)
C23 0.047(3) 0.027(3) 0.049(3) 0.016(2) 0.000(3) -0.002(2)
C24 0.047(3) 0.031(2) 0.047(2) -0.002(3) 0.004(4) -0.020(2)
C25 0.033(3) 0.051(3) 0.056(3) 0.005(3) -0.006(3) -0.019(3)
C26 0.029(2) 0.027(2) 0.045(3) 0.002(2) -0.009(2) -0.002(2)

loop_
_atom_type_symbol
_atom_type_description
_atom_type_scat_dispersion_real
_atom_type_scat_dispersion_imag
_atom_type_scat_source
C C 0.0033 0.0016 'International Tables Vol C Tables 4.2.6.8 and 6.1.1.4'
H H 0.0000 0.0000 'International Tables Vol C Tables 4.2.6.8 and 6.1.1.4'
S S 0.1246 0.1234 'International Tables Vol C Tables 4.2.6.8 and 6.1.1.4'
Pr Pr -0.2180 2.8214 'International Tables Vol C Tables 4.2.6.8 and 6.1.1.4'

loop_
_geom_angle_atom_site_label_1
_geom_angle_atom_site_label_2
_geom_angle_atom_site_label_3
_geom_angle
_geom_angle_site_symmetry_1
_geom_angle_site_symmetry_3
Cnt1 Pr1 S1 102.8 . .
Cnt1 Pr1 S1 120.7 . 2_665
Cnt1 Pr1 Cnt1 129.2 . 2_665
Cnt2 Pr2 S1 115.7 . .
Cnt2 Pr2 S1 106.7 . 2_665
Cnt2 Pr2 Cnt2 129.9 . 2_665
C1 Pr1 C1 138.1(2) 2_665 .
C1 Pr1 C4 101.44(14) 2_665 .
C1 Pr1 C4 48.79(13) . .
C1 Pr1 C4 48.79(13) 2_665 2_665
C1 Pr1 C4 101.44(14) . 2_665
C4 Pr1 C4 99.8(2) . 2_665
C1 Pr1 C3 122.25(12) 2_665 .
C1 Pr1 C3 48.58(12) . .
C4 Pr1 C3 29.97(13) . .
C4 Pr1 C3 129.46(14) 2_665 .
C1 Pr1 C3 48.58(12) 2_665 2_665
C1 Pr1 C3 122.25(12) . 2_665
C4 Pr1 C3 129.46(14) . 2_665
C4 Pr1 C3 29.97(13) 2_665 2_665
C3 Pr1 C3 159.37(19) . 2_665
C1 Pr1 C2 150.06(13) 2_665 .
C1 Pr1 C2 29.54(12) . .
C4 Pr1 C2 49.07(14) . .
C4 Pr1 C2 130.46(13) 2_665 .
C3 Pr1 C2 29.43(12) . .
C3 Pr1 C2 150.37(12) 2_665 .
C1 Pr1 C2 29.54(12) 2_665 2_665
C1 Pr1 C2 150.06(13) . 2_665
C4 Pr1 C2 130.46(13) . 2_665
C4 Pr1 C2 49.07(14) 2_665 2_665
C3 Pr1 C2 150.37(12) . 2_665
C3 Pr1 C2 29.43(12) 2_665 2_665
C2 Pr1 C2 179.45(18) . 2_665
C1 Pr1 C5 29.56(14) 2_665 2_665
C1 Pr1 C5 109.59(15) . 2_665
C4 Pr1 C5 84.83(14) . 2_665
C4 Pr1 C5 29.13(14) 2_665 2_665
C3 Pr1 C5 113.31(14) . 2_665
C3 Pr1 C5 48.43(14) 2_665 2_665
C2 Pr1 C5 130.83(14) . 2_665
C2 Pr1 C5 48.62(14) 2_665 2_665
C1 Pr1 C5 109.59(15) 2_665 .
C1 Pr1 C5 29.56(14) . .
C4 Pr1 C5 29.13(14) . .
C4 Pr1 C5 84.83(14) 2_665 .
C3 Pr1 C5 48.43(14) . .
C3 Pr1 C5 113.31(14) 2_665 .
C2 Pr1 C5 48.62(14) . .
C2 Pr1 C5 130.83(14) 2_665 .
C5 Pr1 C5 83.2(2) 2_665 .
C1 Pr1 S1 130.70(10) 2_665 .
C1 Pr1 S1 87.55(10) . .
C4 Pr1 S1 127.09(10) . .
C4 Pr1 S1 119.70(10) 2_665 .
C3 Pr1 S1 100.89(9) . .
C3 Pr1 S1 96.69(10) 2_665 .
C2 Pr1 S1 78.08(9) . .
C2 Pr1 S1 102.40(9) 2_665 .
C5 Pr1 S1 145.11(10) 2_665 .
C5 Pr1 S1 117.07(11) . .
C1 Pr1 S1 87.55(10) 2_665 2_665
C1 Pr1 S1 130.70(10) . 2_665
C4 Pr1 S1 119.70(10) . 2_665
C4 Pr1 S1 127.09(10) 2_665 2_665
C3 Pr1 S1 96.69(10) . 2_665
C3 Pr1 S1 100.89(9) 2_665 2_665
C2 Pr1 S1 102.40(9) . 2_665
C2 Pr1 S1 78.08(9) 2_665 2_665
C5 Pr1 S1 117.07(11) 2_665 2_665
C5 Pr1 S1 145.11(10) . 2_665
S1 Pr1 S1 63.00(5) . 2_665
C14 Pr2 C14 138.45(19) 2_665 .
C14 Pr2 C12 122.70(13) 2_665 .
C14 Pr2 C12 48.62(13) . .
C14 Pr2 C12 48.62(13) 2_665 2_665
C14 Pr2 C12 122.70(13) . 2_665
C12 Pr2 C12 160.39(19) . 2_665
C14 Pr2 C11 102.18(14) 2_665 .
C14 Pr2 C11 48.69(14) . .
C12 Pr2 C11 29.66(13) . .
C12 Pr2 C11 130.79(14) 2_665 .
C14 Pr2 C11 48.69(14) 2_665 2_665
C14 Pr2 C11 102.18(14) . 2_665
C12 Pr2 C11 130.79(14) . 2_665
C12 Pr2 C11 29.66(13) 2_665 2_665
C11 Pr2 C11 101.44(19) . 2_665
C14 Pr2 C13 29.30(13) 2_665 2_665
C14 Pr2 C13 150.33(13) . 2_665
C12 Pr2 C13 150.47(12) . 2_665
C12 Pr2 C13 29.35(12) 2_665 2_665
C11 Pr2 C13 131.04(13) . 2_665
C11 Pr2 C13 48.53(13) 2_665 2_665
C14 Pr2 C13 150.33(13) 2_665 .
C14 Pr2 C13 29.30(13) . .
C12 Pr2 C13 29.35(12) . .
C12 Pr2 C13 150.47(12) 2_665 .
C11 Pr2 C13 48.53(13) . .
C11 Pr2 C13 131.04(13) 2_665 .
C13 Pr2 C13 179.49(18) 2_665 .
C14 Pr2 C15 29.27(13) 2_665 2_665
C14 Pr2 C15 110.19(14) . 2_665
C12 Pr2 C15 113.98(13) . 2_665
C12 Pr2 C15 48.73(13) 2_665 2_665
C11 Pr2 C15 85.85(13) . 2_665
C11 Pr2 C15 29.67(13) 2_665 2_665
C13 Pr2 C15 48.28(13) 2_665 2_665
C13 Pr2 C15 131.21(13) . 2_665
C14 Pr2 C15 110.19(14) 2_665 .
C14 Pr2 C15 29.27(13) . .
C12 Pr2 C15 48.73(13) . .
C12 Pr2 C15 113.98(13) 2_665 .
C11 Pr2 C15 29.67(13) . .
C11 Pr2 C15 85.85(13) 2_665 .
C13 Pr2 C15 131.21(13) 2_665 .
C13 Pr2 C15 48.28(13) . .
C15 Pr2 C15 83.96(18) 2_665 .
C14 Pr2 S1 126.33(10) 2_665 2_665
C14 Pr2 S1 90.64(10) . 2_665
C12 Pr2 S1 105.16(9) . 2_665
C12 Pr2 S1 91.63(10) 2_665 2_665
C11 Pr2 S1 130.97(10) . 2_665
C11 Pr2 S1 114.96(9) 2_665 2_665
C13 Pr2 S1 97.97(9) 2_665 2_665
C13 Pr2 S1 82.47(9) . 2_665
C15 Pr2 S1 140.35(10) 2_665 2_665
C15 Pr2 S1 119.69(9) . 2_665
C14 Pr2 S1 90.64(10) 2_665 .
C14 Pr2 S1 126.33(10) . .
C12 Pr2 S1 91.63(10) . .
C12 Pr2 S1 105.16(9) 2_665 .
C11 Pr2 S1 114.96(9) . .
C11 Pr2 S1 130.97(10) 2_665 .
C13 Pr2 S1 82.47(9) 2_665 .
C13 Pr2 S1 97.97(9) . .
C15 Pr2 S1 119.69(9) 2_665 .
C15 Pr2 S1 140.35(10) . .
S1 Pr2 S1 63.35(5) 2_665 .
C21 S1 Pr2 121.36(18) . .
C21 S1 Pr1 119.92(18) . .
Pr2 S1 Pr1 116.83(3) . .
C2 C1 C5 108.6(4) . .
C2 C1 C6 125.1(5) . .
C5 C1 C6 126.0(4) . .
C2 C1 Pr1 76.6(3) . .
C5 C1 Pr1 76.6(3) . .
C6 C1 Pr1 118.2(3) . .
C1 C2 C3 107.3(4) . .
C1 C2 C7 126.8(4) . .
C3 C2 C7 125.3(4) . .
C1 C2 Pr1 73.9(3) . .
C3 C2 Pr1 75.0(2) . .
C7 C2 Pr1 123.5(3) . .
C2 C3 C4 108.1(4) . .
C2 C3 C8 125.2(4) . .
C4 C3 C8 126.3(4) . .
C2 C3 Pr1 75.5(2) . .
C4 C3 Pr1 74.5(2) . .
C8 C3 Pr1 121.9(3) . .
C5 C4 C3 107.6(4) . .
C5 C4 C9 128.0(4) . .
C3 C4 C9 123.4(4) . .
C5 C4 Pr1 76.3(2) . .
C3 C4 Pr1 75.6(2) . .
C9 C4 Pr1 123.4(3) . .
C4 C5 C1 108.4(4) . .
C4 C5 C10 127.2(5) . .
C1 C5 C10 123.3(5) . .
C4 C5 Pr1 74.5(2) . .
C1 C5 Pr1 73.8(3) . .
C10 C5 Pr1 127.5(3) . .
C12 C11 C15 107.5(4) . .
C12 C11 C16 124.4(4) . .
C15 C11 C16 127.2(4) . .
C12 C11 Pr2 75.0(2) . .
C15 C11 Pr2 75.7(2) . .
C16 C11 Pr2 123.5(3) . .
C13 C12 C11 107.8(4) . .
C13 C12 C17 127.2(4) . .
C11 C12 C17 124.7(4) . .
C13 C12 Pr2 75.7(2) . .
C11 C12 Pr2 75.3(2) . .
C17 C12 Pr2 120.3(3) . .
C14 C13 C12 108.3(4) . .
C14 C13 C18 125.7(4) . .
C12 C13 C18 125.7(4) . .
C14 C13 Pr2 74.3(2) . .
C12 C13 Pr2 75.0(2) . .
C18 C13 Pr2 122.2(3) . .
C13 C14 C15 108.8(4) . .
C13 C14 C19 125.3(4) . .
C15 C14 C19 125.4(4) . .
C13 C14 Pr2 76.4(2) . .
C15 C14 Pr2 76.8(2) . .
C19 C14 Pr2 119.2(3) . .
C14 C15 C11 107.5(4) . .
C14 C15 C20 126.2(4) . .
C11 C15 C20 125.4(4) . .
C14 C15 Pr2 74.0(2) . .
C11 C15 Pr2 74.6(2) . .
C20 C15 Pr2 125.5(3) . .
C26 C21 C22 118.2(4) . .
C26 C21 S1 121.0(3) . .
C22 C21 S1 120.7(3) . .
C23 C22 C21 120.6(4) . .
C22 C23 C24 120.9(5) . .
C25 C24 C23 118.8(4) . .
C24 C25 C26 121.5(5) . .
C21 C26 C25 119.9(4) . .

loop_
_geom_bond_atom_site_label_1
_geom_bond_atom_site_label_2
_geom_bond_distance
_geom_bond_site_symmetry_2
Pr1 Cnt1 2.507 .
Pr2 Cnt2 2.509 .
Pr1 C1 2.760(5) 2_665
Pr1 C1 2.760(5) .
Pr1 C4 2.774(4) .
Pr1 C4 2.774(4) 2_665
Pr1 C3 2.788(4) .
Pr1 C3 2.788(4) 2_665
Pr1 C2 2.794(4) .
Pr1 C2 2.794(4) 2_665
Pr1 C5 2.797(4) 2_665
Pr1 C5 2.797(4) .
Pr1 S1 2.9849(17) .
Pr1 S1 2.9849(17) 2_665
Pr2 C14 2.762(4) 2_665
Pr2 C14 2.762(4) .
Pr2 C12 2.780(4) .
Pr2 C12 2.780(4) 2_665
Pr2 C11 2.784(4) .
Pr2 C11 2.784(4) 2_665
Pr2 C13 2.789(4) 2_665
Pr2 C13 2.789(4) .
Pr2 C15 2.797(4) 2_665
Pr2 C15 2.797(4) .
Pr2 S1 2.9700(18) 2_665
Pr2 S1 2.9700(18) .
S1 C21 1.780(3) .
C1 C2 1.417(6) .
C1 C5 1.418(7) .
C1 C6 1.509(6) .
C2 C3 1.418(6) .
C2 C7 1.492(6) .
C3 C4 1.438(7) .
C3 C8 1.504(6) .
C4 C5 1.401(7) .
C4 C9 1.502(7) .
C5 C10 1.507(7) .
C11 C12 1.424(6) .
C11 C15 1.429(6) .
C11 C16 1.506(7) .
C12 C13 1.411(6) .
C12 C17 1.507(6) .
C13 C14 1.404(6) .
C13 C18 1.501(6) .
C14 C15 1.405(6) .
C14 C19 1.515(6) .
C15 C20 1.502(6) .
C21 C26 1.380(6) .
C21 C22 1.394(6) .
C22 C23 1.374(7) .
C23 C24 1.377(7) .
C24 C25 1.354(7) .
C25 C26 1.396(6) .
